data_1541943
loop_
_publ_author_name
'Azaroff, L.V.'
'Corvin, I.'

_publ_section_title
;
 Crystal Structure of Potassium Ozonide
;
_journal_name_full 'Proceedings of the National Academy of Sciences, U.S.A.'
_journal_page_first 1
_journal_page_last 5
_journal_volume 49
_journal_year 1963
_chemical_formula_sum 'K O3'
_space_group_IT_number 140
_symmetry_space_group_name_Hall '-I 4 2c'
_symmetry_space_group_name_H-M 'I 4/m c m'
_cell_angle_alpha 90
_cell_angle_beta 90
_cell_angle_gamma 90
_cell_formula_units_Z 8
_cell_length_a 8.597
_cell_length_b 8.597
_cell_length_c 7.08
_cell_volume 523.272
_citation_journal_id_ASTM PNASA6
_cod_data_source_file Azaroff_PNASA6_1963_654.cif
_cod_data_source_block K1O3
_cod_original_cell_volume 523.2715
_cod_original_formula_sum 'K1 O3'
_cod_database_code 1541943

loop_
_symmetry_equiv_pos_as_xyz
x,y,z
-y,x,z
-x,-y,z
y,-x,z
x,-y,-z+1/2
y,x,-z+1/2
-x,y,-z+1/2
-y,-x,-z+1/2
-x,-y,-z
y,-x,-z
x,y,-z
-y,x,-z
-x,y,z-1/2
-y,-x,z-1/2
x,-y,z-1/2
y,x,z-1/2
x+1/2,y+1/2,z+1/2
-y+1/2,x+1/2,z+1/2
-x+1/2,-y+1/2,z+1/2
y+1/2,-x+1/2,z+1/2
x+1/2,-y+1/2,-z+1
y+1/2,x+1/2,-z+1
-x+1/2,y+1/2,-z+1
-y+1/2,-x+1/2,-z+1
-x+1/2,-y+1/2,-z+1/2
y+1/2,-x+1/2,-z+1/2
x+1/2,y+1/2,-z+1/2
-y+1/2,x+1/2,-z+1/2
-x+1/2,y+1/2,z
-y+1/2,-x+1/2,z
x+1/2,-y+1/2,z
y+1/2,x+1/2,z

loop_
_atom_site_label
_atom_site_type_symbol
_atom_site_fract_x
_atom_site_fract_y
_atom_site_fract_z
_atom_site_occupancy
_atom_site_U_iso_or_equiv
O1 O 0.287 0.787 0 1 0.0
O2 O 0.075 0.275 0 1 0.0
K1 K+1 0 0 0.25 1 0.0
K2 K+1 0 0.5 0.25 1 0.0
